data_2227544
loop_
_publ_author_name
'Tahir, M. Nawaz'
'Shad, Hazoor Ahmad'
'Khan, Muhammad Naeem'
'Tariq, Muhammad Ilyas'

_publ_section_title
;
 2-{[(<i>E</i>)-1,3-Benzodioxol-5-yl]methylideneamino}benzoic acid
;
_journal_coeditor_code HB5653
_journal_issue 10
_journal_name_full 'Acta Crystallographica Section E'
_journal_page_first o2672
_journal_paper_doi 10.1107/S1600536810038420
_journal_volume 66
_journal_year 2010
_chemical_formula_iupac 'C15 H11 N O4'
_chemical_formula_moiety 'C15 H11 N O4'
_chemical_formula_sum 'C15 H11 N O4'
_chemical_formula_weight 269.25
_chemical_name_systematic
;
2-{[(<i>E</i>)-1,3-Benzodioxol-5-yl]methylideneamino}benzoic acid
;
_space_group_IT_number 33
_symmetry_cell_setting orthorhombic
_symmetry_space_group_name_Hall 'P 2c -2n'
_symmetry_space_group_name_H-M 'P n a 21'
_atom_sites_solution_hydrogens geom
_atom_sites_solution_primary direct
_atom_sites_solution_secondary difmap
_audit_creation_method SHELXL-97
_cell_angle_alpha 90
_cell_angle_beta 90
_cell_angle_gamma 90
_cell_formula_units_Z 4
_cell_length_a 22.884(2)
_cell_length_b 3.9402(4)
_cell_length_c 13.5696(13)
_cell_measurement_reflns_used 925
_cell_measurement_temperature 296(2)
_cell_measurement_theta_max 25.24
_cell_measurement_theta_min 2.33
_cell_volume 1223.5(2)
_computing_cell_refinement 'SAINT (Bruker, 2009)'
_computing_data_collection 'APEX2 (Bruker, 2009)'
_computing_data_reduction 'SAINT (Bruker, 2009)'
_computing_molecular_graphics 'ORTEP-3 for Windows (Farrugia, 1997) and PLATON (Spek, 2009)'
_computing_publication_material 'WinGX (Farrugia, 1999) and PLATON (Spek, 2009)'
_computing_structure_refinement 'SHELXL97 (Sheldrick, 2008)'
_computing_structure_solution 'SHELXS97 (Sheldrick, 2008)'
_diffrn_ambient_temperature 296(2)
_diffrn_detector_area_resol_mean 8.20
_diffrn_measured_fraction_theta_full 0.998
_diffrn_measured_fraction_theta_max 0.998
_diffrn_measurement_device_type 'Bruker Kappa APEXII CCD'
_diffrn_measurement_method \w
_diffrn_radiation_monochromator graphite
_diffrn_radiation_source 'fine-focus sealed tube'
_diffrn_radiation_type MoK\a
_diffrn_radiation_wavelength 0.71073
_diffrn_reflns_av_R_equivalents 0.0788
_diffrn_reflns_av_sigmaI/netI 0.0369
_diffrn_reflns_limit_h_max 27
_diffrn_reflns_limit_h_min -27
_diffrn_reflns_limit_k_max 4
_diffrn_reflns_limit_k_min -4
_diffrn_reflns_limit_l_max 16
_diffrn_reflns_limit_l_min -16
_diffrn_reflns_number 28104
_diffrn_reflns_theta_full 25.24
_diffrn_reflns_theta_max 25.24
_diffrn_reflns_theta_min 2.33
_diffrn_standards_number 0
_exptl_absorpt_coefficient_mu 0.108
_exptl_absorpt_correction_T_max 0.988
_exptl_absorpt_correction_T_min 0.980
_exptl_absorpt_correction_type multi-scan
_exptl_absorpt_process_details '(SADABS; Bruker, 2005)'
_exptl_crystal_colour 'orange yellow'
_exptl_crystal_density_diffrn 1.462
_exptl_crystal_density_method 'not measured'
_exptl_crystal_description needle
_exptl_crystal_F_000 560
_exptl_crystal_size_max 0.28
_exptl_crystal_size_mid 0.14
_exptl_crystal_size_min 0.10
_refine_diff_density_max 0.183
_refine_diff_density_min -0.214
_refine_ls_goodness_of_fit_ref 1.116
_refine_ls_hydrogen_treatment mixed
_refine_ls_matrix_type full
_refine_ls_number_parameters 184
_refine_ls_number_reflns 1152
_refine_ls_number_restraints 1
_refine_ls_restrained_S_all 1.115
_refine_ls_R_factor_all 0.0669
_refine_ls_R_factor_gt 0.0492
_refine_ls_shift/su_max 0.000
_refine_ls_shift/su_mean 0.000
_refine_ls_structure_factor_coef Fsqd
_refine_ls_weighting_details 'calc w=1/[\s^2^(Fo^2^)+(0.0704P)^2^+0.1607P] where P=(Fo^2^+2Fc^2^)/3'
_refine_ls_weighting_scheme calc
_refine_ls_wR_factor_gt 0.1086
_refine_ls_wR_factor_ref 0.1221
_reflns_number_gt 925
_reflns_number_total 1152
_reflns_threshold_expression I>2\s(I)
_cod_data_source_file hb5653.cif
_cod_data_source_block I
_cod_database_code 2227544
_cod_database_fobs_code 2227544

loop_
_symmetry_equiv_pos_site_id
_symmetry_equiv_pos_as_xyz
1 x,y,z
2 -x,-y,1/2+z
3 1/2-x,1/2+y,1/2+z
4 1/2+x,1/2-y,z

loop_
_atom_site_aniso_label
_atom_site_aniso_U_11
_atom_site_aniso_U_22
_atom_site_aniso_U_33
_atom_site_aniso_U_12
_atom_site_aniso_U_13
_atom_site_aniso_U_23
O1 0.071(2) 0.130(3) 0.034(2) -0.009(2) -0.0057(16) -0.008(2)
O2 0.074(2) 0.143(4) 0.044(2) -0.012(2) 0.0141(19) -0.003(2)
O3 0.0587(18) 0.094(2) 0.0405(18) -0.0102(18) -0.0039(15) 0.0052(17)
O4 0.0574(17) 0.080(2) 0.047(2) -0.0098(16) -0.0032(15) 0.0034(18)
N1 0.0472(19) 0.055(2) 0.041(2) 0.0002(16) 0.0019(17) 0.0018(17)
C1 0.055(3) 0.079(3) 0.045(3) 0.000(2) -0.002(2) 0.004(2)
C2 0.052(2) 0.049(2) 0.035(2) 0.0056(19) 0.0013(18) 0.0029(18)
C3 0.053(2) 0.065(3) 0.049(3) -0.002(2) 0.002(2) -0.001(2)
C4 0.057(3) 0.068(3) 0.056(3) -0.007(2) -0.011(2) -0.002(2)
C5 0.079(3) 0.062(3) 0.043(3) -0.008(3) -0.007(3) -0.008(2)
C6 0.063(3) 0.059(2) 0.043(3) -0.003(2) 0.004(2) -0.002(2)
C7 0.048(2) 0.044(2) 0.036(2) 0.0044(18) -0.0005(18) 0.0011(16)
C8 0.055(2) 0.049(2) 0.042(2) 0.007(2) 0.000(2) 0.002(2)
C9 0.048(2) 0.047(2) 0.041(2) 0.0048(18) 0.0014(19) 0.0020(18)
C10 0.050(2) 0.054(2) 0.040(2) 0.0019(19) 0.006(2) 0.0058(19)
C11 0.052(2) 0.054(2) 0.033(2) 0.009(2) 0.0016(19) -0.0006(19)
C12 0.045(2) 0.055(2) 0.043(3) -0.0001(19) 0.0020(19) -0.001(2)
C13 0.056(2) 0.055(2) 0.045(3) 0.000(2) 0.006(2) 0.006(2)
C14 0.056(2) 0.054(2) 0.046(3) 0.008(2) 0.006(2) 0.010(2)
C15 0.067(3) 0.082(3) 0.046(3) -0.003(3) -0.005(2) 0.006(2)

loop_
_atom_site_type_symbol
_atom_site_label
_atom_site_fract_x
_atom_site_fract_y
_atom_site_fract_z
_atom_site_U_iso_or_equiv
_atom_site_thermal_displace_type
_atom_site_calc_flag
_atom_site_refinement_flags
_atom_site_occupancy
O O1 0.51893(16) 0.1333(11) 0.1270(2) 0.0783(14) Uani . . 1.000
O O2 0.60847(16) 0.3309(12) 0.1082(3) 0.0870(16) Uani . . 1.000
O O3 0.28294(13) -0.2221(9) 0.0939(2) 0.0644(11) Uani . . 1.000
O O4 0.22350(12) -0.5110(9) 0.2031(3) 0.0615(11) Uani . . 1.000
N N1 0.47183(15) 0.1225(8) 0.2968(3) 0.0477(11) Uani . . 1.000
C C1 0.5677(2) 0.2642(12) 0.1623(3) 0.0597(17) Uani . . 1.000
C C2 0.56974(18) 0.3361(10) 0.2714(3) 0.0453(12) Uani . . 1.000
C C3 0.62059(19) 0.4809(11) 0.3079(4) 0.0557(16) Uani . . 1.000
C C4 0.6268(2) 0.5551(12) 0.4064(4) 0.0603(17) Uani . . 1.000
C C5 0.5811(2) 0.4898(11) 0.4697(4) 0.0613(17) Uani . . 1.000
C C6 0.53019(19) 0.3494(11) 0.4360(3) 0.0550(16) Uani . . 1.000
C C7 0.52366(16) 0.2630(10) 0.3363(3) 0.0427(12) Uani . . 1.000
C C8 0.43348(17) -0.0263(9) 0.3505(3) 0.0487(12) Uani . . 1.000
C C9 0.37893(17) -0.1565(9) 0.3122(3) 0.0453(12) Uani . . 1.000
C C10 0.36230(17) -0.1111(11) 0.2122(3) 0.0480(12) Uani . . 1.000
C C11 0.30981(17) -0.2372(11) 0.1848(3) 0.0463(12) Uani . . 1.000
C C12 0.27312(17) -0.4075(11) 0.2501(3) 0.0477(14) Uani . . 1.000
C C13 0.28753(18) -0.4521(11) 0.3468(4) 0.0520(14) Uani . . 1.000
C C14 0.34183(19) -0.3234(11) 0.3770(3) 0.0520(14) Uani . . 1.000
C C15 0.2282(2) -0.3962(14) 0.1039(4) 0.0650(17) Uani . . 1.000
H H1 0.491(3) 0.140(15) 0.166(5) 0.0937 Uiso . . 1.000
H H3 0.65112 0.52880 0.26487 0.0668 Uiso . . 1.000
H H4 0.66140 0.64831 0.43000 0.0722 Uiso . . 1.000
H H5 0.58489 0.54176 0.53624 0.0734 Uiso . . 1.000
H H6 0.49957 0.31078 0.47961 0.0655 Uiso . . 1.000
H H8 0.44114 -0.05185 0.41734 0.0582 Uiso . . 1.000
H H10 0.38644 0.00051 0.16763 0.0575 Uiso . . 1.000
H H13 0.26261 -0.56229 0.39043 0.0623 Uiso . . 1.000
H H14 0.35328 -0.35079 0.44231 0.0623 Uiso . . 1.000
H H15A 0.19620 -0.24411 0.08841 0.0780 Uiso . . 1.000
H H15B 0.22671 -0.58749 0.05902 0.0780 Uiso . . 1.000

loop_
_atom_type_symbol
_atom_type_description
_atom_type_scat_dispersion_real
_atom_type_scat_dispersion_imag
_atom_type_scat_source
C C 0.0033 0.0016 'International Tables Vol C Tables 4.2.6.8 and 6.1.1.4'
H H 0.0000 0.0000 'International Tables Vol C Tables 4.2.6.8 and 6.1.1.4'
N N 0.0061 0.0033 'International Tables Vol C Tables 4.2.6.8 and 6.1.1.4'
O O 0.0106 0.0060 'International Tables Vol C Tables 4.2.6.8 and 6.1.1.4'

loop_
_geom_angle_atom_site_label_1
_geom_angle_atom_site_label_2
_geom_angle_atom_site_label_3
_geom_angle_site_symmetry_1
_geom_angle_site_symmetry_2
_geom_angle_site_symmetry_3
_geom_angle
_geom_angle_publ_flag
C11 O3 C15 . . . 106.5(3) no
C12 O4 C15 . . . 106.5(3) no
C1 O1 H1 . . . 114(5) no
C7 N1 C8 . . . 122.5(4) no
O1 C1 O2 . . . 121.0(4) no
O1 C1 C2 . . . 117.1(4) no
O2 C1 C2 . . . 121.9(4) no
C1 C2 C3 . . . 117.0(4) no
C1 C2 C7 . . . 123.7(4) no
C3 C2 C7 . . . 119.4(4) no
C2 C3 C4 . . . 121.4(4) no
C3 C4 C5 . . . 119.2(4) no
C4 C5 C6 . . . 120.9(5) no
C5 C6 C7 . . . 120.7(4) no
N1 C7 C2 . . . 118.2(4) no
N1 C7 C6 . . . 123.4(4) no
C2 C7 C6 . . . 118.4(4) no
N1 C8 C9 . . . 123.3(4) no
C8 C9 C14 . . . 117.9(4) no
C10 C9 C14 . . . 120.1(4) no
C8 C9 C10 . . . 122.0(4) no
C9 C10 C11 . . . 117.0(4) no
O3 C11 C10 . . . 128.8(4) no
O3 C11 C12 . . . 108.7(3) no
C10 C11 C12 . . . 122.5(4) no
O4 C12 C13 . . . 127.7(4) no
C11 C12 C13 . . . 121.9(4) no
O4 C12 C11 . . . 110.4(4) no
C12 C13 C14 . . . 116.6(4) no
C9 C14 C13 . . . 121.9(4) no
O3 C15 O4 . . . 107.9(4) no
C2 C3 H3 . . . 119.00 no
C4 C3 H3 . . . 119.00 no
C3 C4 H4 . . . 120.00 no
C5 C4 H4 . . . 120.00 no
C4 C5 H5 . . . 120.00 no
C6 C5 H5 . . . 120.00 no
C5 C6 H6 . . . 120.00 no
C7 C6 H6 . . . 120.00 no
N1 C8 H8 . . . 118.00 no
C9 C8 H8 . . . 118.00 no
C9 C10 H10 . . . 121.00 no
C11 C10 H10 . . . 122.00 no
C12 C13 H13 . . . 122.00 no
C14 C13 H13 . . . 122.00 no
C9 C14 H14 . . . 119.00 no
C13 C14 H14 . . . 119.00 no
O3 C15 H15A . . . 110.00 no
O3 C15 H15B . . . 110.00 no
O4 C15 H15A . . . 110.00 no
O4 C15 H15B . . . 110.00 no
H15A C15 H15B . . . 109.00 no

loop_
_geom_bond_atom_site_label_1
_geom_bond_atom_site_label_2
_geom_bond_site_symmetry_1
_geom_bond_site_symmetry_2
_geom_bond_distance
_geom_bond_publ_flag
O1 C1 . . 1.320(6) no
O2 C1 . . 1.216(6) no
O3 C11 . . 1.380(5) no
O3 C15 . . 1.435(6) no
O4 C12 . . 1.365(5) no
O4 C15 . . 1.424(7) no
O1 H1 . . 0.83(7) no
N1 C7 . . 1.414(5) no
N1 C8 . . 1.283(5) no
C1 C2 . . 1.508(6) no
C2 C7 . . 1.404(6) no
C2 C3 . . 1.387(6) no
C3 C4 . . 1.376(8) no
C4 C5 . . 1.378(7) no
C5 C6 . . 1.368(6) no
C6 C7 . . 1.403(6) no
C8 C9 . . 1.446(5) no
C9 C14 . . 1.388(6) no
C9 C10 . . 1.421(6) no
C10 C11 . . 1.352(6) no
C11 C12 . . 1.393(6) no
C12 C13 . . 1.364(7) no
C13 C14 . . 1.403(6) no
C3 H3 . . 0.9300 no
C4 H4 . . 0.9300 no
C5 H5 . . 0.9300 no
C6 H6 . . 0.9300 no
C8 H8 . . 0.9300 no
C10 H10 . . 0.9300 no
C13 H13 . . 0.9300 no
C14 H14 . . 0.9300 no
C15 H15A . . 0.9700 no
C15 H15B . . 0.9700 no

loop_
_geom_hbond_atom_site_label_D
_geom_hbond_atom_site_label_H
_geom_hbond_atom_site_label_A
_geom_hbond_site_symmetry_A
_geom_hbond_distance_DH
_geom_hbond_distance_HA
_geom_hbond_distance_DA
_geom_hbond_angle_DHA
_geom_hbond_publ_flag
O1 H1 N1 . 0.83(7) 1.83(7) 2.544(5) 143(7) yes
C14 H14 O2 2_655 0.93 2.42 3.337(6) 170 yes
C15 H15A O2 4_455 0.97 2.60 3.532(6) 162 yes

loop_
_geom_torsion_atom_site_label_1
_geom_torsion_atom_site_label_2
_geom_torsion_atom_site_label_3
_geom_torsion_atom_site_label_4
_geom_torsion_site_symmetry_1
_geom_torsion_site_symmetry_2
_geom_torsion_site_symmetry_3
_geom_torsion_site_symmetry_4
_geom_torsion
_geom_torsion_publ_flag
C15 O3 C11 C10 . . . . 179.6(5) no
C15 O3 C11 C12 . . . . -1.2(5) no
C11 O3 C15 O4 . . . . 0.5(5) no
C15 O4 C12 C11 . . . . -1.1(5) no
C15 O4 C12 C13 . . . . 178.3(5) no
C12 O4 C15 O3 . . . . 0.4(5) no
C8 N1 C7 C2 . . . . 162.9(4) no
C8 N1 C7 C6 . . . . -20.6(6) no
C7 N1 C8 C9 . . . . 176.8(3) no
O1 C1 C2 C3 . . . . -178.6(4) no
O1 C1 C2 C7 . . . . 1.8(6) no
O2 C1 C2 C3 . . . . -0.4(7) no
O2 C1 C2 C7 . . . . -180.0(5) no
C1 C2 C3 C4 . . . . -179.8(4) no
C7 C2 C3 C4 . . . . -0.1(6) no
C1 C2 C7 N1 . . . . -1.8(6) no
C1 C2 C7 C6 . . . . -178.5(4) no
C3 C2 C7 N1 . . . . 178.6(4) no
C3 C2 C7 C6 . . . . 1.9(6) no
C2 C3 C4 C5 . . . . -1.2(7) no
C3 C4 C5 C6 . . . . 0.7(7) no
C4 C5 C6 C7 . . . . 1.1(7) no
C5 C6 C7 N1 . . . . -178.9(4) no
C5 C6 C7 C2 . . . . -2.4(6) no
N1 C8 C9 C10 . . . . -3.7(6) no
N1 C8 C9 C14 . . . . 177.8(4) no
C8 C9 C10 C11 . . . . -178.7(4) no
C14 C9 C10 C11 . . . . -0.2(6) no
C8 C9 C14 C13 . . . . 178.7(4) no
C10 C9 C14 C13 . . . . 0.2(6) no
C9 C10 C11 O3 . . . . 178.6(4) no
C9 C10 C11 C12 . . . . -0.5(6) no
O3 C11 C12 O4 . . . . 1.5(5) no
O3 C11 C12 C13 . . . . -178.0(4) no
C10 C11 C12 O4 . . . . -179.3(4) no
C10 C11 C12 C13 . . . . 1.3(7) no
O4 C12 C13 C14 . . . . 179.4(4) no
C11 C12 C13 C14 . . . . -1.2(6) no
C12 C13 C14 C9 . . . . 0.5(6) no

loop_
_cod_related_entry_id
_cod_related_entry_database
_cod_related_entry_code
1 ChemSpider 307863
